data_7120246
loop_
_publ_author_name
'Tsuchiya, Mizuho'
'Sakamoto, Ryota'
'Shimada, Masaki'
'Yamanoi, Yoshinori'
'Hattori, Yohei'
'Sugimoto, Kunihisa'
'Nishibori, Eiji'
'Nishihara, Hiroshi'

_publ_section_title
;
 \b-IminoBODIPY oligomers: Facilely accessible \p-conjugated luminescent
 BODIPY arrays
;
_journal_name_full 'Chem. Commun.'
_journal_paper_doi 10.1039/C7CC03279J
_journal_year 2017
_chemical_formula_moiety 'C52 H54 B2 F4 N6'
_chemical_formula_sum 'C52 H54 B2 F4 N6'
_chemical_formula_weight 860.65
_space_group_IT_number 14
_symmetry_cell_setting monoclinic
_symmetry_Int_Tables_number 14
_symmetry_space_group_name_Hall '-P 2ybc'
_symmetry_space_group_name_H-M 'P 1 21/c 1'
_atom_sites_solution_hydrogens geom
_atom_sites_solution_primary direct
_atom_sites_solution_secondary difmap
_audit_update_record
;
2017-01-16 deposited with the CCDC.
2017-06-08 downloaded from the CCDC.
;
_cell_angle_alpha 90.0000
_cell_angle_beta 92.081(7)
_cell_angle_gamma 90.0000
_cell_formula_units_Z 4
_cell_length_a 16.986(7)
_cell_length_b 12.115(5)
_cell_length_c 21.755(10)
_cell_measurement_reflns_used 9596
_cell_measurement_temperature 113
_cell_measurement_theta_max 27.48
_cell_measurement_theta_min 3.05
_cell_volume 4474(3)
_computing_cell_refinement CrystalClear
_computing_data_collection 'CrystalClear (Rigaku/MSC Inc., 2006)'
_computing_data_reduction CrystalClear
_computing_molecular_graphics 'CrystalStructure 4.0'
_computing_publication_material 'CrystalStructure 4.0 (Rigaku, 2010)'
_computing_structure_refinement 'SHELXL97 (Sheldrick, 2008)'
_computing_structure_solution 'SIR2004 (Burla, et al., 2005)'
_diffrn_ambient_temperature 113
_diffrn_detector_area_resol_mean 7.111
_diffrn_measured_fraction_theta_full 0.995
_diffrn_measured_fraction_theta_max 0.995
_diffrn_measurement_device_type 'Rigaku Saturn724'
_diffrn_measurement_method \w
_diffrn_radiation_type 'Mo K\a'
_diffrn_radiation_wavelength 0.71070
_diffrn_reflns_av_R_equivalents 0.1275
_diffrn_reflns_limit_h_max 22
_diffrn_reflns_limit_h_min -22
_diffrn_reflns_limit_k_max 15
_diffrn_reflns_limit_k_min -13
_diffrn_reflns_limit_l_max 28
_diffrn_reflns_limit_l_min -26
_diffrn_reflns_number 34510
_diffrn_reflns_theta_full 27.47
_diffrn_reflns_theta_max 27.47
_diffrn_standards_number 0
_exptl_absorpt_coefficient_mu 0.087
_exptl_absorpt_correction_T_max 0.997
_exptl_absorpt_correction_T_min 0.986
_exptl_absorpt_correction_type numerical
_exptl_absorpt_process_details 'NUMABS (Rigaku, 1999)'
_exptl_crystal_colour red
_exptl_crystal_density_diffrn 1.278
_exptl_crystal_density_method 'not measured'
_exptl_crystal_description block
_exptl_crystal_F_000 1816.00
_exptl_crystal_recrystallization_method 'Re-crystallisation from solvent: dichloromethane (good) / methanol (poor)'
_exptl_crystal_size_max 0.5
_exptl_crystal_size_mid 0.5
_exptl_crystal_size_min 0.05
_refine_diff_density_max 0.490
_refine_diff_density_min -0.410
_refine_ls_extinction_method none
_refine_ls_goodness_of_fit_ref 0.993
_refine_ls_hydrogen_treatment constr
_refine_ls_number_parameters 577
_refine_ls_number_reflns 10191
_refine_ls_number_restraints 0
_refine_ls_R_factor_gt 0.0965
_refine_ls_shift/su_max 0.003
_refine_ls_structure_factor_coef Fsqd
_refine_ls_weighting_details 'w = 1/[\s^2^(Fo^2^)+(0.1344P)^2^+0.0000P] where P=(Fo^2^+2Fc^2^)/3'
_refine_ls_weighting_scheme calc
_refine_ls_wR_factor_ref 0.2929
_reflns_number_gt 5284
_reflns_number_total 10191
_reflns_threshold_expression F^2^>2.0\s(F^2^)
_cod_data_source_file c7cc03279j2.cif
_cod_data_source_block BDP-phen-BDP
_cod_original_cell_volume 4474(4)
_cod_database_code 7120246

loop_
_symmetry_equiv_pos_site_id
_symmetry_equiv_pos_as_xyz
1 +X,+Y,+Z
2 -X,1/2+Y,1/2-Z
3 -X,-Y,-Z
4 +X,1/2-Y,1/2+Z

loop_
_atom_site_label
_atom_site_type_symbol
_atom_site_fract_x
_atom_site_fract_y
_atom_site_fract_z
_atom_site_U_iso_or_equiv
_atom_site_adp_type
_atom_site_occupancy
_atom_site_symmetry_multiplicity
_atom_site_calc_flag
_atom_site_refinement_flags
F1 F 1.15675(13) 0.6239(2) -0.15579(10) 0.0390(6) Uani 1.0 4 d .
F2 F 0.27923(13) 0.24239(19) 0.14325(10) 0.0377(6) Uani 1.0 4 d .
F3 F 1.12406(14) 0.8038(2) -0.14254(11) 0.0439(7) Uani 1.0 4 d .
F4 F 0.34611(14) 0.08049(19) 0.14468(10) 0.0392(6) Uani 1.0 4 d .
N1 N 1.02499(17) 0.6794(3) -0.18718(13) 0.0269(7) Uani 1.0 4 d .
N2 N 0.41748(18) 0.2466(3) 0.17335(13) 0.0268(7) Uani 1.0 4 d .
N3 N 1.14026(18) 0.7390(3) -0.24556(15) 0.0309(8) Uani 1.0 4 d .
N4 N 0.31862(18) 0.1649(3) 0.24125(13) 0.0276(7) Uani 1.0 4 d .
N5 N 0.84263(19) 0.5590(3) -0.07374(14) 0.0333(8) Uani 1.0 4 d .
N53 N 0.58246(19) 0.3819(3) 0.04695(14) 0.0334(8) Uani 1.0 4 d .
C2 C 0.3236(3) 0.1691(4) 0.34692(17) 0.0303(9) Uani 1.0 4 d .
C3 C 0.3618(3) 0.2059(4) 0.29289(16) 0.0288(8) Uani 1.0 4 d .
C4 C 0.6484(3) 0.4256(4) 0.01729(17) 0.0314(9) Uani 1.0 4 d .
C5 C 0.9060(3) 0.6278(3) -0.22995(17) 0.0284(8) Uani 1.0 4 d .
C6 C 0.5239(3) 0.3480(3) 0.20765(17) 0.0292(8) Uani 1.0 4 d .
C7 C 0.4589(3) 0.2726(3) 0.12394(16) 0.0266(8) Uani 1.0 4 d .
C8 C 0.9789(3) 0.6509(3) -0.14105(17) 0.0292(9) Uani 1.0 4 d .
C9 C 0.5847(3) 0.3836(4) 0.10543(17) 0.0308(9) Uani 1.0 4 d .
C10 C 0.7745(3) 0.5164(3) -0.04552(16) 0.0278(8) Uani 1.0 4 d .
C11 C 0.4563(2) 0.2904(3) 0.22659(16) 0.0263(8) Uani 1.0 4 d .
C12 C 0.9710(2) 0.6757(4) -0.35839(16) 0.0292(8) Uani 1.0 4 d .
C13 C 0.5252(2) 0.3368(3) 0.14329(16) 0.0274(8) Uani 1.0 4 d .
C14 C 1.0964(2) 0.7219(4) -0.30047(17) 0.0294(9) Uani 1.0 4 d .
C15 C 0.9657(3) 0.5743(4) -0.38746(18) 0.0361(10) Uani 1.0 4 d .
C16 C 0.6969(3) 0.5345(4) -0.06660(17) 0.0307(9) Uani 1.0 4 d .
C17 C 1.1451(3) 0.7473(4) -0.35068(18) 0.0324(9) Uani 1.0 4 d .
C18 C 1.2125(3) 0.7748(4) -0.2603(2) 0.0364(10) Uani 1.0 4 d .
C19 C 0.8389(3) 0.5727(3) -0.13264(17) 0.0313(9) Uani 1.0 4 d .
C20 C 0.9827(2) 0.6657(4) -0.24299(17) 0.0287(8) Uani 1.0 4 d .
C21 C 0.5525(3) 0.1265(4) 0.3296(2) 0.0392(10) Uani 1.0 4 d .
C22 C 0.2580(3) 0.1046(4) 0.26185(17) 0.0306(9) Uani 1.0 4 d .
C23 C 0.7254(3) 0.4079(4) 0.03821(17) 0.0309(9) Uani 1.0 4 d .
C24 C 1.0052(3) 0.6562(4) -0.07469(17) 0.0348(9) Uani 1.0 4 d .
C25 C 0.2002(3) 0.0478(4) 0.21980(19) 0.0406(11) Uani 1.0 4 d .
C26 C 0.4291(2) 0.2676(3) 0.28518(16) 0.0262(8) Uani 1.0 4 d .
C27 C 1.2161(3) 0.7798(4) -0.32410(18) 0.0372(10) Uani 1.0 4 d .
C28 C 0.5793(3) 0.3724(4) 0.43690(17) 0.0327(9) Uani 1.0 4 d .
C29 C 1.0183(3) 0.6874(3) -0.29888(17) 0.0281(8) Uani 1.0 4 d .
C30 C 0.5401(3) 0.2353(4) 0.35980(17) 0.0301(9) Uani 1.0 4 d .
C31 C 0.5162(3) 0.4361(4) 0.41618(18) 0.0389(10) Uani 1.0 4 d .
C32 C 0.8393(3) 0.6031(4) -0.27484(18) 0.0401(10) Uani 1.0 4 d .
C33 C 0.9331(3) 0.7692(4) -0.38356(18) 0.0329(9) Uani 1.0 4 d .
C34 C 0.4778(3) 0.3039(4) 0.33948(16) 0.0281(8) Uani 1.0 4 d .
C35 C 0.5896(3) 0.2723(4) 0.40809(17) 0.0332(9) Uani 1.0 4 d .
C36 C 0.7875(3) 0.4542(4) 0.00763(17) 0.0335(9) Uani 1.0 4 d .
C37 C 0.8768(3) 0.6562(4) -0.46578(19) 0.0398(10) Uani 1.0 4 d .
C38 C 0.4652(3) 0.4055(4) 0.36779(17) 0.0333(9) Uani 1.0 4 d .
C39 C 0.6345(3) 0.4892(4) -0.03560(16) 0.0303(9) Uani 1.0 4 d .
C40 C 1.1263(3) 0.7413(4) -0.41821(19) 0.0438(11) Uani 1.0 4 d .
C41 C 0.2614(3) 0.1066(4) 0.32776(17) 0.0343(9) Uani 1.0 4 d .
C42 C 0.9172(3) 0.5661(4) -0.44089(19) 0.0406(10) Uani 1.0 4 d .
C43 C 0.3474(3) 0.1930(4) 0.41222(17) 0.0367(10) Uani 1.0 4 d .
C44 C 0.4340(3) 0.2374(4) 0.06068(16) 0.0339(9) Uani 1.0 4 d .
C45 C 0.5810(3) 0.4119(4) 0.24714(17) 0.0347(9) Uani 1.0 4 d .
C46 C 1.0106(3) 0.4751(4) -0.3635(2) 0.0470(11) Uani 1.0 4 d .
C47 C 0.4002(3) 0.4789(4) 0.34499(19) 0.0421(11) Uani 1.0 4 d .
C48 C 0.6367(3) 0.4089(4) 0.4867(2) 0.0489(12) Uani 1.0 4 d .
C49 C 1.2747(3) 0.7997(4) -0.2113(2) 0.0435(11) Uani 1.0 4 d .
C50 C 0.8863(3) 0.7561(4) -0.43709(18) 0.0368(10) Uani 1.0 4 d .
C51 C 0.9454(3) 0.8820(4) -0.3537(2) 0.0426(11) Uani 1.0 4 d .
C54 C 0.9047(3) 0.6163(3) -0.16621(16) 0.0271(8) Uani 1.0 4 d .
C55 C 0.8225(3) 0.6440(5) -0.5229(2) 0.0526(13) Uani 1.0 4 d .
B1 B 0.3383(3) 0.1812(4) 0.17339(19) 0.0278(9) Uani 1.0 4 d .
B56 B 1.1132(3) 0.7128(4) -0.1803(2) 0.0312(10) Uani 1.0 4 d .
H9 H 0.6287 0.4181 0.1256 0.0370 Uiso 1.0 4 calc R
H16 H 0.6868 0.5781 -0.1023 0.0369 Uiso 1.0 4 calc R
H19 H 0.7916 0.5536 -0.1548 0.0376 Uiso 1.0 4 calc R
H21A H 0.5512 0.1363 0.2848 0.0471 Uiso 1.0 4 calc R
H21B H 0.5107 0.0754 0.3408 0.0471 Uiso 1.0 4 calc R
H21C H 0.6037 0.0964 0.3432 0.0471 Uiso 1.0 4 calc R
H23 H 0.7357 0.3638 0.0737 0.0371 Uiso 1.0 4 calc R
H24A H 1.0602 0.6804 -0.0714 0.0418 Uiso 1.0 4 calc R
H24B H 1.0005 0.5829 -0.0561 0.0418 Uiso 1.0 4 calc R
H24C H 0.9721 0.7087 -0.0531 0.0418 Uiso 1.0 4 calc R
H25A H 0.2281 -0.0031 0.1931 0.0487 Uiso 1.0 4 calc R
H25B H 0.1718 0.1028 0.1945 0.0487 Uiso 1.0 4 calc R
H25C H 0.1627 0.0064 0.2440 0.0487 Uiso 1.0 4 calc R
H27 H 1.2609 0.8021 -0.3459 0.0446 Uiso 1.0 4 calc R
H31 H 0.5072 0.5045 0.4361 0.0467 Uiso 1.0 4 calc R
H32A H 0.7892 0.6102 -0.2543 0.0481 Uiso 1.0 4 calc R
H32B H 0.8447 0.5276 -0.2904 0.0481 Uiso 1.0 4 calc R
H32C H 0.8404 0.6553 -0.3092 0.0481 Uiso 1.0 4 calc R
H35 H 0.6321 0.2266 0.4217 0.0398 Uiso 1.0 4 calc R
H36 H 0.8399 0.4432 0.0232 0.0402 Uiso 1.0 4 calc R
H39 H 0.5820 0.5014 -0.0505 0.0363 Uiso 1.0 4 calc R
H40A H 1.1753 0.7369 -0.4405 0.0526 Uiso 1.0 4 calc R
H40B H 1.0970 0.8074 -0.4313 0.0526 Uiso 1.0 4 calc R
H40C H 1.0943 0.6756 -0.4272 0.0526 Uiso 1.0 4 calc R
H41 H 0.2259 0.0702 0.3537 0.0412 Uiso 1.0 4 calc R
H42 H 0.9118 0.4965 -0.4607 0.0488 Uiso 1.0 4 calc R
H43A H 0.3040 0.1741 0.4388 0.0441 Uiso 1.0 4 calc R
H43B H 0.3599 0.2716 0.4167 0.0441 Uiso 1.0 4 calc R
H43C H 0.3938 0.1489 0.4241 0.0441 Uiso 1.0 4 calc R
H44A H 0.3817 0.2673 0.0502 0.0407 Uiso 1.0 4 calc R
H44B H 0.4322 0.1566 0.0588 0.0407 Uiso 1.0 4 calc R
H44C H 0.4718 0.2649 0.0314 0.0407 Uiso 1.0 4 calc R
H45A H 0.6157 0.3608 0.2702 0.0416 Uiso 1.0 4 calc R
H45B H 0.5522 0.4575 0.2760 0.0416 Uiso 1.0 4 calc R
H45C H 0.6126 0.4595 0.2212 0.0416 Uiso 1.0 4 calc R
H46A H 0.9940 0.4573 -0.3220 0.0564 Uiso 1.0 4 calc R
H46B H 1.0672 0.4913 -0.3623 0.0564 Uiso 1.0 4 calc R
H46C H 1.0000 0.4120 -0.3908 0.0564 Uiso 1.0 4 calc R
H47A H 0.4223 0.5484 0.3304 0.0506 Uiso 1.0 4 calc R
H47B H 0.3647 0.4940 0.3785 0.0506 Uiso 1.0 4 calc R
H47C H 0.3708 0.4425 0.3111 0.0506 Uiso 1.0 4 calc R
H48A H 0.6189 0.4788 0.5042 0.0587 Uiso 1.0 4 calc R
H48B H 0.6887 0.4193 0.4695 0.0587 Uiso 1.0 4 calc R
H48C H 0.6401 0.3526 0.5191 0.0587 Uiso 1.0 4 calc R
H49A H 1.2790 0.7377 -0.1825 0.0522 Uiso 1.0 4 calc R
H49B H 1.2603 0.8667 -0.1891 0.0522 Uiso 1.0 4 calc R
H49C H 1.3254 0.8110 -0.2304 0.0522 Uiso 1.0 4 calc R
H50 H 0.8601 0.8189 -0.4543 0.0441 Uiso 1.0 4 calc R
H51A H 1.0019 0.8989 -0.3508 0.0511 Uiso 1.0 4 calc R
H51B H 0.9243 0.8812 -0.3123 0.0511 Uiso 1.0 4 calc R
H51C H 0.9180 0.9384 -0.3786 0.0511 Uiso 1.0 4 calc R
H55A H 0.8410 0.6920 -0.5556 0.0632 Uiso 1.0 4 calc R
H55B H 0.7687 0.6651 -0.5129 0.0632 Uiso 1.0 4 calc R
H55C H 0.8229 0.5671 -0.5369 0.0632 Uiso 1.0 4 calc R

loop_
_atom_site_aniso_label
_atom_site_aniso_U_11
_atom_site_aniso_U_22
_atom_site_aniso_U_33
_atom_site_aniso_U_12
_atom_site_aniso_U_13
_atom_site_aniso_U_23
F1 0.0282(12) 0.0525(15) 0.0363(13) 0.0032(11) 0.0008(10) 0.0081(11)
F2 0.0306(12) 0.0499(15) 0.0326(13) -0.0016(11) -0.0002(10) 0.0109(11)
F3 0.0374(14) 0.0503(15) 0.0442(15) -0.0085(12) 0.0073(11) -0.0115(12)
F4 0.0418(14) 0.0422(14) 0.0342(13) -0.0066(11) 0.0099(11) -0.0068(11)
N1 0.0208(15) 0.0370(18) 0.0231(16) -0.0008(13) 0.0026(12) 0.0004(14)
N2 0.0272(16) 0.0344(18) 0.0190(15) -0.0025(14) 0.0012(12) 0.0019(13)
N3 0.0226(15) 0.0354(18) 0.0350(18) -0.0014(14) 0.0032(13) 0.0026(15)
N4 0.0262(16) 0.0336(17) 0.0231(16) -0.0040(14) 0.0035(12) 0.0004(13)
N5 0.0311(18) 0.041(2) 0.0286(17) -0.0030(15) 0.0105(14) 0.0019(15)
N53 0.0294(17) 0.044(2) 0.0277(17) -0.0083(15) 0.0091(13) -0.0021(15)
C2 0.032(2) 0.037(3) 0.0221(18) 0.0022(17) 0.0065(15) 0.0046(16)
C3 0.0276(19) 0.039(3) 0.0193(18) -0.0010(16) 0.0011(14) -0.0010(16)
C4 0.029(2) 0.036(3) 0.031(2) -0.0028(17) 0.0099(15) 0.0018(17)
C5 0.0264(19) 0.034(2) 0.0249(19) -0.0031(16) 0.0061(15) 0.0049(16)
C6 0.0291(19) 0.032(2) 0.0264(19) -0.0054(16) 0.0017(15) 0.0039(16)
C7 0.0304(19) 0.031(2) 0.0185(17) 0.0000(16) 0.0053(14) 0.0031(15)
C8 0.0270(19) 0.034(2) 0.0269(19) 0.0022(16) 0.0065(15) 0.0025(16)
C9 0.0290(19) 0.038(3) 0.0258(19) 0.0001(17) 0.0077(15) 0.0040(17)
C10 0.0301(19) 0.036(2) 0.0182(17) -0.0019(16) 0.0081(14) 0.0004(15)
C11 0.0265(18) 0.031(2) 0.0220(18) -0.0043(16) 0.0031(14) 0.0007(15)
C12 0.0245(18) 0.039(3) 0.0245(19) 0.0003(17) 0.0058(14) 0.0058(17)
C13 0.0277(19) 0.035(2) 0.0201(18) 0.0011(16) 0.0049(14) 0.0040(15)
C14 0.0220(18) 0.039(3) 0.0273(19) -0.0031(16) 0.0046(14) 0.0041(16)
C15 0.036(3) 0.041(3) 0.031(2) -0.0018(19) 0.0046(17) 0.0060(18)
C16 0.032(2) 0.038(3) 0.0232(18) 0.0002(17) 0.0087(15) 0.0043(16)
C17 0.030(2) 0.035(3) 0.032(2) -0.0011(17) 0.0076(16) 0.0067(17)
C18 0.0219(19) 0.044(3) 0.044(3) -0.0067(17) 0.0041(16) 0.0083(19)
C19 0.0273(19) 0.037(3) 0.030(2) 0.0002(17) 0.0068(15) 0.0042(17)
C20 0.0233(18) 0.039(3) 0.0241(19) -0.0019(16) 0.0004(14) 0.0038(16)
C21 0.032(3) 0.046(3) 0.040(3) 0.0020(19) 0.0010(18) -0.004(2)
C22 0.031(2) 0.035(3) 0.0253(19) -0.0026(17) 0.0042(15) 0.0025(16)
C23 0.033(2) 0.038(3) 0.0225(18) -0.0021(17) 0.0045(15) 0.0034(16)
C24 0.032(2) 0.048(3) 0.0248(19) 0.0016(18) 0.0033(15) -0.0010(18)
C25 0.038(3) 0.052(3) 0.032(3) -0.021(2) 0.0024(17) -0.000(2)
C26 0.0243(18) 0.032(2) 0.0219(18) 0.0003(15) 0.0026(14) -0.0006(15)
C27 0.027(2) 0.050(3) 0.035(3) -0.0068(18) 0.0092(16) 0.0028(19)
C28 0.036(2) 0.039(3) 0.0232(19) -0.0047(18) 0.0017(16) 0.0009(17)
C29 0.0258(18) 0.029(2) 0.030(2) 0.0004(16) 0.0046(15) 0.0024(16)
C30 0.0299(19) 0.036(3) 0.0243(19) -0.0017(17) 0.0014(15) 0.0050(16)
C31 0.044(3) 0.047(3) 0.025(2) -0.001(2) 0.0021(17) -0.0035(18)
C32 0.032(3) 0.057(3) 0.031(2) -0.010(2) 0.0022(17) 0.008(2)
C33 0.0266(19) 0.043(3) 0.029(2) -0.0038(17) 0.0093(15) 0.0064(18)
C34 0.032(2) 0.036(2) 0.0171(17) -0.0073(17) 0.0037(14) -0.0008(15)
C35 0.030(2) 0.047(3) 0.0230(19) -0.0026(18) -0.0013(15) 0.0060(17)
C36 0.030(2) 0.045(3) 0.0254(19) 0.0006(18) 0.0042(15) 0.0003(17)
C37 0.031(2) 0.057(3) 0.031(3) -0.005(2) -0.0005(17) 0.004(2)
C38 0.038(3) 0.042(3) 0.0208(18) -0.0010(19) 0.0017(16) 0.0010(17)
C39 0.0276(19) 0.041(3) 0.0225(18) -0.0029(17) 0.0027(14) 0.0025(16)
C40 0.035(3) 0.065(3) 0.033(3) -0.007(3) 0.0083(17) 0.011(2)
C41 0.030(2) 0.046(3) 0.027(2) -0.0008(18) 0.0082(15) 0.0064(18)
C42 0.040(3) 0.047(3) 0.035(3) -0.001(2) 0.0005(18) -0.004(2)
C43 0.040(3) 0.047(3) 0.0233(19) -0.0050(19) 0.0074(16) 0.0048(18)
C44 0.034(2) 0.049(3) 0.0192(18) -0.0046(19) 0.0017(15) -0.0019(17)
C45 0.038(3) 0.042(3) 0.025(2) -0.0049(19) 0.0027(16) 0.0032(17)
C46 0.047(3) 0.044(3) 0.050(3) 0.001(3) -0.005(3) -0.000(3)
C47 0.050(3) 0.041(3) 0.034(3) 0.000(2) -0.0043(19) -0.0051(19)
C48 0.049(3) 0.056(3) 0.041(3) -0.010(3) -0.003(2) -0.013(3)
C49 0.028(2) 0.053(3) 0.049(3) -0.013(2) -0.0051(18) 0.003(3)
C50 0.027(2) 0.051(3) 0.032(2) 0.0029(19) -0.0008(16) 0.0136(19)
C51 0.038(3) 0.043(3) 0.047(3) 0.0060(19) 0.002(2) 0.004(2)
C54 0.0261(19) 0.033(2) 0.0226(18) -0.0010(16) 0.0052(14) 0.0034(15)
C55 0.052(3) 0.068(4) 0.037(3) 0.002(3) -0.011(3) 0.001(3)
B1 0.028(2) 0.035(3) 0.020(2) -0.0032(19) 0.0012(16) 0.0011(18)
B56 0.026(2) 0.038(3) 0.031(3) 0.0024(19) 0.0016(17) -0.0029(19)

loop_
_atom_type_symbol
_atom_type_description
_atom_type_scat_dispersion_real
_atom_type_scat_dispersion_imag
_atom_type_scat_source
C C 0.0033 0.0016
;
International Tables for Crystallography
(1992, Vol. C, Tables 4.2.6.8 and 6.1.1.4)
;
H H 0.0000 0.0000
;
International Tables for Crystallography
(1992, Vol. C, Table 6.1.1.4)
;
B B 0.0013 0.0007
;
International Tables for Crystallography
(1992, Vol. C, Tables 4.2.6.8 and 6.1.1.4)
;
F F 0.0171 0.0103
;
International Tables for Crystallography
(1992, Vol. C, Tables 4.2.6.8 and 6.1.1.4)
;
N N 0.0061 0.0033
;
International Tables for Crystallography
(1992, Vol. C, Tables 4.2.6.8 and 6.1.1.4)
;

loop_
_geom_angle_atom_site_label_1
_geom_angle_atom_site_label_2
_geom_angle_atom_site_label_3
_geom_angle
_geom_angle_publ_flag
C8 N1 C20 108.9(3) yes
C8 N1 B56 125.6(3) yes
C20 N1 B56 125.3(3) yes
C7 N2 C11 109.0(3) yes
C7 N2 B1 126.6(3) yes
C11 N2 B1 124.5(3) yes
C14 N3 C18 107.7(4) yes
C14 N3 B56 126.1(3) yes
C18 N3 B56 126.1(4) yes
C3 N4 C22 107.8(3) yes
C3 N4 B1 126.5(3) yes
C22 N4 B1 125.6(3) yes
C10 N5 C19 117.5(4) yes
C4 N53 C9 117.0(4) yes
C3 C2 C41 107.0(4) yes
C3 C2 C43 127.3(4) yes
C41 C2 C43 125.7(4) yes
N4 C3 C2 107.9(4) yes
N4 C3 C26 120.2(4) yes
C2 C3 C26 131.9(4) yes
N53 C4 C23 123.1(4) yes
N53 C4 C39 117.9(4) yes
C23 C4 C39 119.0(4) yes
C20 C5 C32 127.7(4) yes
C20 C5 C54 106.2(4) yes
C32 C5 C54 126.1(4) yes
C11 C6 C13 106.5(4) yes
C11 C6 C45 127.3(4) yes
C13 C6 C45 126.2(4) yes
N2 C7 C13 108.9(3) yes
N2 C7 C44 122.3(4) yes
C13 C7 C44 128.8(4) yes
N1 C8 C24 123.3(4) yes
N1 C8 C54 108.8(4) yes
C24 C8 C54 127.9(4) yes
N53 C9 C13 124.6(4) yes
N5 C10 C16 124.9(4) yes
N5 C10 C36 116.5(4) yes
C16 C10 C36 118.6(4) yes
N2 C11 C6 107.8(3) yes
N2 C11 C26 120.8(4) yes
C6 C11 C26 131.3(4) yes
C15 C12 C29 120.1(4) yes
C15 C12 C33 121.1(4) yes
C29 C12 C33 118.8(4) yes
C6 C13 C7 107.8(4) yes
C6 C13 C9 124.5(4) yes
C7 C13 C9 127.6(4) yes
N3 C14 C17 108.5(4) yes
N3 C14 C29 120.0(4) yes
C17 C14 C29 131.5(4) yes
C12 C15 C42 117.9(4) yes
C12 C15 C46 121.8(4) yes
C42 C15 C46 120.3(4) yes
C10 C16 C39 120.4(4) yes
C14 C17 C27 105.3(4) yes
C14 C17 C40 129.3(4) yes
C27 C17 C40 125.5(4) yes
N3 C18 C27 108.9(4) yes
N3 C18 C49 121.1(4) yes
C27 C18 C49 129.9(4) yes
N5 C19 C54 122.2(4) yes
N1 C20 C5 108.2(4) yes
N1 C20 C29 120.4(4) yes
C5 C20 C29 131.5(4) yes
N4 C22 C25 122.7(4) yes
N4 C22 C41 108.6(4) yes
C25 C22 C41 128.8(4) yes
C4 C23 C36 120.4(4) yes
C3 C26 C11 121.3(4) yes
C3 C26 C34 120.2(4) yes
C11 C26 C34 118.3(4) yes
C17 C27 C18 109.6(4) yes
C31 C28 C35 116.8(4) yes
C31 C28 C48 123.2(4) yes
C35 C28 C48 119.9(4) yes
C12 C29 C14 119.1(4) yes
C12 C29 C20 119.6(4) yes
C14 C29 C20 121.3(4) yes
C21 C30 C34 120.0(4) yes
C21 C30 C35 121.7(4) yes
C34 C30 C35 118.2(4) yes
C28 C31 C38 123.5(4) yes
C12 C33 C50 118.3(4) yes
C12 C33 C51 120.2(4) yes
C50 C33 C51 121.5(4) yes
C26 C34 C30 117.8(4) yes
C26 C34 C38 121.5(4) yes
C30 C34 C38 120.6(4) yes
C28 C35 C30 122.9(4) yes
C10 C36 C23 121.1(4) yes
C42 C37 C50 117.9(4) yes
C42 C37 C55 121.1(4) yes
C50 C37 C55 120.9(4) yes
C31 C38 C34 117.9(4) yes
C31 C38 C47 121.8(4) yes
C34 C38 C47 120.2(4) yes
C4 C39 C16 120.5(4) yes
C2 C41 C22 108.7(4) yes
C15 C42 C37 122.3(4) yes
C33 C50 C37 122.4(4) yes
C5 C54 C8 108.0(4) yes
C5 C54 C19 125.1(4) yes
C8 C54 C19 126.9(4) yes
F2 B1 F4 109.7(3) yes
F2 B1 N2 109.6(4) yes
F2 B1 N4 110.0(4) yes
F4 B1 N2 110.6(4) yes
F4 B1 N4 110.4(4) yes
N2 B1 N4 106.4(3) yes
F1 B56 F3 109.3(4) yes
F1 B56 N1 109.3(4) yes
F1 B56 N3 109.8(4) yes
F3 B56 N1 111.8(4) yes
F3 B56 N3 110.2(4) yes
N1 B56 N3 106.5(3) yes
N53 C9 H9 117.683 no
C13 C9 H9 117.706 no
C10 C16 H16 119.828 no
C39 C16 H16 119.821 no
N5 C19 H19 118.894 no
C54 C19 H19 118.880 no
C30 C21 H21A 109.472 no
C30 C21 H21B 109.458 no
C30 C21 H21C 109.472 no
H21A C21 H21B 109.477 no
H21A C21 H21C 109.478 no
H21B C21 H21C 109.469 no
C4 C23 H23 119.814 no
C36 C23 H23 119.827 no
C8 C24 H24A 109.462 no
C8 C24 H24B 109.471 no
C8 C24 H24C 109.469 no
H24A C24 H24B 109.470 no
H24A C24 H24C 109.480 no
H24B C24 H24C 109.475 no
C22 C25 H25A 109.476 no
C22 C25 H25B 109.471 no
C22 C25 H25C 109.462 no
H25A C25 H25B 109.473 no
H25A C25 H25C 109.479 no
H25B C25 H25C 109.467 no
C17 C27 H27 125.189 no
C18 C27 H27 125.177 no
C28 C31 H31 118.235 no
C38 C31 H31 118.220 no
C5 C32 H32A 109.470 no
C5 C32 H32B 109.478 no
C5 C32 H32C 109.474 no
H32A C32 H32B 109.473 no
H32A C32 H32C 109.469 no
H32B C32 H32C 109.463 no
C28 C35 H35 118.558 no
C30 C35 H35 118.574 no
C10 C36 H36 119.434 no
C23 C36 H36 119.430 no
C4 C39 H39 119.730 no
C16 C39 H39 119.744 no
C17 C40 H40A 109.464 no
C17 C40 H40B 109.472 no
C17 C40 H40C 109.465 no
H40A C40 H40B 109.478 no
H40A C40 H40C 109.475 no
H40B C40 H40C 109.474 no
C2 C41 H41 125.650 no
C22 C41 H41 125.637 no
C15 C42 H42 118.853 no
C37 C42 H42 118.839 no
C2 C43 H43A 109.465 no
C2 C43 H43B 109.469 no
C2 C43 H43C 109.472 no
H43A C43 H43B 109.474 no
H43A C43 H43C 109.475 no
H43B C43 H43C 109.473 no
C7 C44 H44A 109.474 no
C7 C44 H44B 109.481 no
C7 C44 H44C 109.471 no
H44A C44 H44B 109.464 no
H44A C44 H44C 109.471 no
H44B C44 H44C 109.467 no
C6 C45 H45A 109.469 no
C6 C45 H45B 109.467 no
C6 C45 H45C 109.474 no
H45A C45 H45B 109.473 no
H45A C45 H45C 109.471 no
H45B C45 H45C 109.473 no
C15 C46 H46A 109.470 no
C15 C46 H46B 109.471 no
C15 C46 H46C 109.469 no
H46A C46 H46B 109.477 no
H46A C46 H46C 109.466 no
H46B C46 H46C 109.475 no
C38 C47 H47A 109.469 no
C38 C47 H47B 109.478 no
C38 C47 H47C 109.474 no
H47A C47 H47B 109.473 no
H47A C47 H47C 109.463 no
H47B C47 H47C 109.470 no
C28 C48 H48A 109.479 no
C28 C48 H48B 109.481 no
C28 C48 H48C 109.474 no
H48A C48 H48B 109.465 no
H48A C48 H48C 109.464 no
H48B C48 H48C 109.465 no
C18 C49 H49A 109.465 no
C18 C49 H49B 109.470 no
C18 C49 H49C 109.470 no
H49A C49 H49B 109.464 no
H49A C49 H49C 109.478 no
H49B C49 H49C 109.480 no
C33 C50 H50 118.821 no
C37 C50 H50 118.826 no
C33 C51 H51A 109.475 no
C33 C51 H51B 109.476 no
C33 C51 H51C 109.481 no
H51A C51 H51B 109.466 no
H51A C51 H51C 109.469 no
H51B C51 H51C 109.461 no
C37 C55 H55A 109.477 no
C37 C55 H55B 109.464 no
C37 C55 H55C 109.471 no
H55A C55 H55B 109.476 no
H55A C55 H55C 109.473 no
H55B C55 H55C 109.467 no

loop_
_geom_bond_atom_site_label_1
_geom_bond_atom_site_label_2
_geom_bond_distance
_geom_bond_publ_flag
F1 B56 1.401(5) yes
F2 B1 1.392(5) yes
F3 B56 1.383(6) yes
F4 B1 1.379(5) yes
N1 C8 1.340(5) yes
N1 C20 1.398(5) yes
N1 B56 1.554(6) yes
N2 C7 1.343(5) yes
N2 C11 1.415(5) yes
N2 B1 1.561(6) yes
N3 C14 1.400(5) yes
N3 C18 1.350(5) yes
N3 B56 1.541(6) yes
N4 C3 1.409(5) yes
N4 C22 1.353(5) yes
N4 B1 1.538(5) yes
N5 C10 1.427(5) yes
N5 C19 1.291(5) yes
N53 C4 1.416(5) yes
N53 C9 1.272(5) yes
C2 C3 1.433(6) yes
C2 C41 1.353(6) yes
C2 C43 1.491(6) yes
C3 C26 1.383(6) yes
C4 C23 1.385(6) yes
C4 C39 1.397(6) yes
C5 C20 1.420(6) yes
C5 C32 1.498(6) yes
C5 C54 1.394(6) yes
C6 C11 1.417(6) yes
C6 C13 1.408(6) yes
C6 C45 1.489(6) yes
C7 C13 1.420(6) yes
C7 C44 1.487(5) yes
C8 C24 1.497(6) yes
C8 C54 1.419(6) yes
C9 C13 1.443(6) yes
C10 C16 1.396(6) yes
C10 C36 1.391(6) yes
C11 C26 1.399(5) yes
C12 C15 1.383(6) yes
C12 C29 1.506(5) yes
C12 C33 1.404(6) yes
C14 C17 1.427(6) yes
C14 C29 1.393(6) yes
C15 C42 1.404(6) yes
C15 C46 1.507(7) yes
C16 C39 1.390(6) yes
C17 C27 1.376(6) yes
C17 C40 1.494(6) yes
C18 C27 1.393(6) yes
C18 C49 1.505(6) yes
C19 C54 1.456(6) yes
C20 C29 1.403(6) yes
C21 C30 1.491(6) yes
C22 C25 1.485(6) yes
C22 C41 1.433(6) yes
C23 C36 1.386(6) yes
C26 C34 1.484(5) yes
C28 C31 1.383(6) yes
C28 C35 1.379(6) yes
C28 C48 1.498(6) yes
C30 C34 1.405(6) yes
C30 C35 1.395(6) yes
C31 C38 1.389(6) yes
C33 C50 1.395(6) yes
C33 C51 1.525(6) yes
C34 C38 1.396(6) yes
C37 C42 1.388(7) yes
C37 C50 1.370(7) yes
C37 C55 1.527(7) yes
C38 C47 1.489(6) yes
C9 H9 0.950 no
C16 H16 0.950 no
C19 H19 0.950 no
C21 H21A 0.980 no
C21 H21B 0.980 no
C21 H21C 0.980 no
C23 H23 0.950 no
C24 H24A 0.980 no
C24 H24B 0.980 no
C24 H24C 0.980 no
C25 H25A 0.980 no
C25 H25B 0.980 no
C25 H25C 0.980 no
C27 H27 0.950 no
C31 H31 0.950 no
C32 H32A 0.980 no
C32 H32B 0.980 no
C32 H32C 0.980 no
C35 H35 0.950 no
C36 H36 0.950 no
C39 H39 0.950 no
C40 H40A 0.980 no
C40 H40B 0.980 no
C40 H40C 0.980 no
C41 H41 0.950 no
C42 H42 0.950 no
C43 H43A 0.980 no
C43 H43B 0.980 no
C43 H43C 0.980 no
C44 H44A 0.980 no
C44 H44B 0.980 no
C44 H44C 0.980 no
C45 H45A 0.980 no
C45 H45B 0.980 no
C45 H45C 0.980 no
C46 H46A 0.980 no
C46 H46B 0.980 no
C46 H46C 0.980 no
C47 H47A 0.980 no
C47 H47B 0.980 no
C47 H47C 0.980 no
C48 H48A 0.980 no
C48 H48B 0.980 no
C48 H48C 0.980 no
C49 H49A 0.980 no
C49 H49B 0.980 no
C49 H49C 0.980 no
C50 H50 0.950 no
C51 H51A 0.980 no
C51 H51B 0.980 no
C51 H51C 0.980 no
C55 H55A 0.980 no
C55 H55B 0.980 no
C55 H55C 0.980 no

loop_
_geom_contact_atom_site_label_1
_geom_contact_atom_site_label_2
_geom_contact_distance
_geom_contact_publ_flag
_geom_contact_site_symmetry_2
F1 C8 3.067(5) no .
F1 C14 3.483(5) no .
F1 C18 3.093(5) no .
F1 C20 3.492(5) no .
F1 C24 3.197(5) no .
F1 C49 3.192(5) no .
F2 C3 3.525(5) no .
F2 C7 3.117(5) no .
F2 C11 3.504(5) no .
F2 C22 3.105(5) no .
F2 C25 3.208(5) no .
F2 C44 3.238(5) no .
F3 C8 3.085(5) no .
F3 C14 3.590(5) no .
F3 C18 3.037(5) no .
F3 C24 3.110(5) no .
F3 C49 3.011(5) no .
F4 C3 3.565(5) no .
F4 C7 3.058(5) no .
F4 C11 3.592(5) no .
F4 C22 3.017(5) no .
F4 C25 3.043(5) no .
F4 C44 3.063(5) no .
N1 C14 2.834(5) no .
N2 C3 2.843(5) no .
N3 C20 2.823(5) no .
N4 C11 2.817(5) no .
N5 C8 2.998(5) no .
N5 C24 3.003(6) no .
N53 C7 3.036(5) no .
N53 C44 3.093(6) no .
C2 C34 3.096(6) no .
C3 C21 3.445(6) no .
C3 C30 3.333(6) no .
C3 C38 3.374(6) no .
C3 C47 3.549(6) no .
C4 C10 2.806(6) no .
C5 C12 3.097(6) no .
C6 C30 3.582(6) no .
C6 C34 3.047(6) no .
C7 C26 3.563(6) no .
C8 C29 3.550(6) no .
C9 C23 2.862(6) no .
C9 C39 3.457(6) no .
C9 C44 3.234(6) no .
C9 C45 3.105(6) no .
C11 C21 3.371(6) no .
C11 C30 3.251(6) no .
C11 C38 3.372(6) no .
C11 C47 3.597(6) no .
C12 C17 3.081(6) no .
C12 C32 3.062(6) no .
C12 C37 2.794(6) no .
C12 C40 3.088(6) no .
C14 C15 3.378(6) no .
C14 C33 3.306(6) no .
C14 C46 3.579(6) no .
C14 C51 3.386(6) no .
C15 C20 3.335(6) no .
C15 C32 3.334(6) no .
C15 C40 3.481(7) no .
C15 C50 2.780(6) no .
C16 C19 2.889(6) no .
C16 C23 2.776(6) no .
C18 C29 3.535(6) no .
C19 C24 3.215(6) no .
C19 C32 3.116(6) no .
C19 C36 3.511(6) no .
C20 C33 3.383(6) no .
C20 C46 3.539(6) no .
C20 C51 3.599(6) no .
C21 C26 2.845(6) no .
C22 C26 3.536(6) no .
C24 B56 3.069(7) no .
C25 B1 3.050(7) no .
C26 C43 3.266(6) no .
C26 C45 3.247(6) no .
C26 C47 2.921(6) no .
C26 B1 3.020(6) no .
C28 C34 2.809(6) no .
C29 C32 3.268(6) no .
C29 C40 3.298(6) no .
C29 C46 2.933(6) no .
C29 C51 2.899(6) no .
C29 B56 3.008(6) no .
C30 C31 2.761(6) no .
C30 C43 3.544(6) no .
C30 C45 3.345(6) no .
C32 C33 3.529(6) no .
C33 C40 3.411(6) no .
C33 C42 2.767(6) no .
C34 C43 3.078(6) no .
C34 C45 3.012(6) no .
C35 C38 2.775(6) no .
C36 C39 2.764(6) no .
C38 C43 3.422(6) no .
C38 C45 3.337(6) no .
C44 B1 3.067(6) no .
C49 B56 3.037(7) no .
F1 C23 3.213(5) no 3_765
F1 C25 3.513(5) no 4_654
F1 C36 3.458(5) no 3_765
F1 C41 3.337(5) no 4_654
F1 C51 3.415(5) no 2_744
F2 N5 3.483(4) no 3_665
F2 C16 3.209(5) no 3_665
F2 C19 3.011(5) no 3_665
F2 C55 3.306(6) no 2_644
F3 C46 3.095(6) no 2_754
F4 C28 3.357(5) no 2_645
F4 C31 3.242(5) no 2_645
F4 C45 3.322(5) no 2_645
F4 C48 3.555(6) no 2_645
N4 C45 3.513(6) no 2_645
N5 F2 3.483(4) no 3_665
N53 C35 3.557(5) no 4_554
C4 C35 3.496(6) no 4_554
C4 C43 3.583(6) no 2_655
C8 C51 3.505(6) no 2_744
C16 F2 3.209(5) no 3_665
C16 C44 3.553(6) no 3_665
C19 F2 3.011(5) no 3_665
C21 C39 3.495(6) no 4_555
C23 F1 3.213(5) no 3_765
C25 F1 3.513(5) no 4_455
C28 F4 3.357(5) no 2_655
C31 F4 3.242(5) no 2_655
C35 N53 3.557(5) no 4_555
C35 C4 3.496(6) no 4_555
C35 C39 3.471(6) no 4_555
C36 F1 3.458(5) no 3_765
C36 C40 3.576(7) no 2_744
C39 C21 3.495(6) no 4_554
C39 C35 3.471(6) no 4_554
C39 C44 3.548(6) no 3_665
C40 C36 3.576(7) no 2_754
C41 F1 3.337(5) no 4_455
C41 C51 3.581(7) no 3_665
C43 C4 3.583(6) no 2_645
C44 C16 3.553(6) no 3_665
C44 C39 3.548(6) no 3_665
C45 F4 3.322(5) no 2_655
C45 N4 3.513(6) no 2_655
C46 F3 3.095(6) no 2_744
C48 F4 3.555(6) no 2_655
C51 F1 3.415(5) no 2_754
C51 C8 3.505(6) no 2_754
C51 C41 3.581(7) no 3_665
C55 F2 3.306(6) no 2_654
F1 H24A 2.5966 no .
F1 H24B 3.5231 no .
F1 H49A 2.5760 no .
F1 H49B 3.5166 no .
F2 H25A 3.2932 no .
F2 H25B 2.7533 no .
F2 H44A 2.7332 no .
F2 H44B 3.3997 no .
F3 H24A 2.4343 no .
F3 H24C 3.4843 no .
F3 H49A 2.9129 no .
F3 H49B 2.6703 no .
F4 H25A 2.5120 no .
F4 H25B 3.2009 no .
F4 H44A 3.1307 no .
F4 H44B 2.5846 no .
N1 H24A 2.5671 no .
N1 H24B 3.1239 no .
N1 H24C 3.1031 no .
N2 H21A 3.5248 no .
N2 H44A 2.7368 no .
N2 H44B 2.7408 no .
N2 H44C 3.2633 no .
N3 H27 3.1422 no .
N3 H49A 2.6834 no .
N3 H49B 2.8063 no .
N3 H49C 3.2691 no .
N4 H25A 2.7361 no .
N4 H25B 2.7638 no .
N4 H25C 3.2734 no .
N4 H41 3.1722 no .
N5 H16 2.7071 no .
N5 H24B 2.7106 no .
N5 H24C 2.8727 no .
N5 H36 2.5354 no .
N53 H23 2.6551 no .
N53 H39 2.5674 no .
N53 H44C 2.3676 no .
C2 H21B 3.3814 no .
C2 H47C 3.5014 no .
C3 H21A 3.3370 no .
C3 H21B 3.1290 no .
C3 H41 3.1622 no .
C3 H43A 3.3780 no .
C3 H43B 2.8099 no .
C3 H43C 2.9679 no .
C3 H47C 2.8968 no .
C4 H9 2.3938 no .
C4 H16 3.2757 no .
C4 H36 3.2569 no .
C4 H44C 3.5984 no .
C5 H19 2.7347 no .
C5 H46A 3.2755 no .
C5 H51B 3.5741 no .
C6 H9 2.7040 no .
C6 H21A 3.0910 no .
C7 H9 3.3802 no .
C8 H19 3.3951 no .
C9 H23 2.6898 no .
C9 H44C 2.8489 no .
C9 H45C 2.7073 no .
C10 H19 2.4482 no .
C10 H23 3.2714 no .
C10 H39 3.2724 no .
C11 H21A 2.7455 no .
C11 H45A 2.9604 no .
C11 H45B 2.7890 no .
C11 H45C 3.3582 no .
C11 H47C 3.0127 no .
C12 H32B 3.1994 no .
C12 H32C 2.5093 no .
C12 H40B 3.1439 no .
C12 H40C 2.6175 no .
C12 H42 3.2426 no .
C12 H46A 2.7840 no .
C12 H46B 2.7700 no .
C12 H46C 3.3119 no .
C12 H50 3.2591 no .
C12 H51A 2.7585 no .
C12 H51B 2.8090 no .
C12 H51C 3.3326 no .
C13 H44A 3.2242 no .
C13 H44B 3.2306 no .
C13 H44C 2.7108 no .
C13 H45A 3.1235 no .
C13 H45B 3.2534 no .
C13 H45C 2.6652 no .
C14 H27 3.1497 no .
C14 H40A 3.3763 no .
C14 H40B 3.0283 no .
C14 H40C 2.8123 no .
C14 H46B 3.1325 no .
C14 H51A 2.8717 no .
C14 H51B 3.5044 no .
C15 H32B 3.0520 no .
C15 H32C 2.9405 no .
C15 H40C 2.6759 no .
C16 H19 2.5593 no .
C16 H36 3.2548 no .
C17 H46B 3.3779 no .
C17 H51A 3.0478 no .
C19 H16 2.6908 no .
C19 H24B 3.1608 no .
C19 H24C 3.2470 no .
C19 H32A 2.7855 no .
C19 H32B 3.4800 no .
C20 H32A 3.3548 no .
C20 H32B 3.0291 no .
C20 H32C 2.7704 no .
C20 H46A 3.0639 no .
C20 H51B 3.1566 no .
C21 H35 2.6688 no .
C21 H43C 3.4596 no .
C21 H45A 3.3126 no .
C23 H9 2.5600 no .
C23 H39 3.2560 no .
C25 H41 2.9421 no .
C26 H21A 2.6132 no .
C26 H21B 2.9462 no .
C26 H43B 3.1332 no .
C26 H43C 3.4195 no .
C26 H45A 3.3899 no .
C26 H45B 3.1195 no .
C26 H47A 3.5444 no .
C26 H47C 2.4139 no .
C27 H40A 2.6514 no .
C27 H40B 3.0500 no .
C27 H40C 3.2512 no .
C27 H49A 3.2641 no .
C27 H49B 3.1837 no .
C27 H49C 2.7326 no .
C29 H32B 3.5382 no .
C29 H32C 3.0471 no .
C29 H40B 3.5313 no .
C29 H40C 3.1204 no .
C29 H46A 2.8598 no .
C29 H46B 2.8839 no .
C29 H51A 2.8097 no .
C29 H51B 2.8482 no .
C30 H43B 3.3726 no .
C30 H43C 3.0792 no .
C30 H45A 2.8176 no .
C30 H45B 3.2620 no .
C31 H35 3.2125 no .
C31 H43B 3.3198 no .
C31 H45B 3.1429 no .
C31 H47A 2.7683 no .
C31 H47B 2.7630 no .
C31 H47C 3.3043 no .
C31 H48A 2.5951 no .
C31 H48B 3.1193 no .
C31 H48C 3.1814 no .
C32 H19 2.8257 no .
C32 H46A 3.3570 no .
C33 H32C 2.6799 no .
C33 H40B 3.0413 no .
C33 H40C 3.1419 no .
C34 H21A 2.6832 no .
C34 H21B 2.8237 no .
C34 H21C 3.3000 no .
C34 H31 3.2397 no .
C34 H35 3.2574 no .
C34 H43B 2.6891 no .
C34 H43C 3.0235 no .
C34 H45A 2.9130 no .
C34 H45B 2.6632 no .
C34 H47A 3.1127 no .
C34 H47B 3.1359 no .
C34 H47C 2.5336 no .
C35 H21A 3.1946 no .
C35 H21B 3.0797 no .
C35 H21C 2.5724 no .
C35 H31 3.2098 no .
C35 H45A 3.2315 no .
C35 H48A 3.2864 no .
C35 H48B 2.7626 no .
C35 H48C 2.7131 no .
C36 H16 3.2565 no .
C37 H32C 3.4833 no .
C38 H43B 2.6652 no .
C38 H43C 3.5698 no .
C38 H45A 3.4242 no .
C38 H45B 2.6041 no .
C39 H23 3.2583 no .
C40 H27 2.8246 no .
C40 H46B 3.4275 no .
C40 H51A 3.2386 no .
C41 H25A 3.2470 no .
C41 H25B 3.2260 no .
C41 H25C 2.7164 no .
C41 H43A 2.6262 no .
C41 H43B 3.2094 no .
C41 H43C 3.0613 no .
C42 H32B 3.5697 no .
C42 H32C 3.3676 no .
C42 H40C 3.2911 no .
C42 H46A 3.1432 no .
C42 H46B 3.1499 no .
C42 H46C 2.5576 no .
C42 H50 3.2215 no .
C42 H55A 3.1616 no .
C42 H55B 3.1559 no .
C42 H55C 2.5852 no .
C43 H21B 3.5283 no .
C43 H41 2.8108 no .
C45 H9 2.7947 no .
C45 H21A 3.4795 no .
C46 H32B 3.3477 no .
C46 H40C 3.1588 no .
C46 H42 2.6639 no .
C47 H31 2.6586 no .
C47 H43B 3.0471 no .
C47 H45B 3.0442 no .
C48 H31 2.6863 no .
C48 H35 2.6227 no .
C49 H27 2.9297 no .
C50 H32C 3.1616 no .
C50 H42 3.2188 no .
C50 H51A 3.1785 no .
C50 H51B 3.1550 no .
C50 H51C 2.5953 no .
C50 H55A 2.7752 no .
C50 H55B 2.7721 no .
C50 H55C 3.3089 no .
C51 H32C 3.4330 no .
C51 H40B 3.2570 no .
C51 H50 2.6918 no .
C54 H24A 3.3825 no .
C54 H24B 2.8756 no .
C54 H24C 2.9003 no .
C54 H32A 2.6928 no .
C54 H32B 3.0482 no .
C54 H32C 3.2932 no .
C55 H42 2.6787 no .
C55 H50 2.6567 no .
B1 H25A 2.9553 no .
B1 H25B 3.0344 no .
B1 H44A 2.9923 no .
B1 H44B 3.0233 no .
B56 H24A 2.5936 no .
B56 H49A 2.8334 no .
B56 H49B 3.1286 no .
H9 H23 2.2707 no .
H9 H45A 3.2364 no .
H9 H45B 3.5958 no .
H9 H45C 2.1668 no .
H16 H19 2.1713 no .
H16 H39 2.3340 no .
H19 H32A 2.2682 no .
H19 H32B 3.1309 no .
H21A H35 3.4149 no .
H21A H45A 2.9535 no .
H21B H35 3.2318 no .
H21B H43C 2.8766 no .
H21C H35 2.3619 no .
H21C H45A 3.5839 no .
H23 H36 2.3253 no .
H25B H41 3.5732 no .
H25C H41 2.6930 no .
H27 H40A 2.5973 no .
H27 H40B 3.2904 no .
H27 H49B 3.5006 no .
H27 H49C 2.7068 no .
H31 H47A 2.7231 no .
H31 H47B 2.6884 no .
H31 H47C 3.5875 no .
H31 H48A 2.3845 no .
H31 H48B 3.3072 no .
H31 H48C 3.3825 no .
H32B H46A 2.7847 no .
H32C H46A 3.5610 no .
H32C H51B 3.0878 no .
H35 H48A 3.5545 no .
H35 H48B 2.7178 no .
H35 H48C 2.6099 no .
H40B H51A 2.6661 no .
H40C H46B 2.6897 no .
H40C H51A 3.5686 no .
H41 H43A 2.5674 no .
H41 H43B 3.5759 no .
H41 H43C 3.3281 no .
H42 H46A 3.3122 no .
H42 H46B 3.3384 no .
H42 H46C 2.3324 no .
H42 H55A 3.3373 no .
H42 H55B 3.3410 no .
H42 H55C 2.3614 no .
H43B H47B 2.8218 no .
H43B H47C 3.1031 no .
H45B H47A 2.7699 no .
H45B H47C 3.2059 no .
H50 H51A 3.3781 no .
H50 H51B 3.3244 no .
H50 H51C 2.3784 no .
H50 H55A 2.6978 no .
H50 H55B 2.7136 no .
H50 H55C 3.5849 no .
F1 H23 2.5126 no 3_765
F1 H25C 2.6954 no 4_654
F1 H36 2.9945 no 3_765
F1 H41 2.6326 no 4_654
F1 H51B 3.3092 no 2_744
F1 H51C 2.6999 no 2_744
F2 H16 2.4275 no 3_665
F2 H19 2.7648 no 3_665
F2 H32A 3.2523 no 3_665
F2 H55A 2.8098 no 2_644
F2 H55B 3.0688 no 2_644
F2 H55C 3.5471 no 2_644
F3 H23 3.4327 no 3_765
F3 H32B 3.1336 no 2_754
F3 H42 3.3117 no 2_754
F3 H46A 2.8217 no 2_754
F3 H46C 2.6061 no 2_754
F4 H31 3.2353 no 2_645
F4 H45A 3.2940 no 2_645
F4 H45B 2.8224 no 2_645
F4 H45C 3.3168 no 2_645
F4 H48A 3.5361 no 2_645
F4 H48B 3.1978 no 2_645
F4 H55B 3.5596 no 2_644
N1 H46A 3.3890 no 2_754
N1 H46C 3.3236 no 2_754
N1 H51A 3.5309 no 2_744
N1 H51C 3.3776 no 2_744
N2 H16 3.1362 no 3_665
N3 H25A 3.5095 no 4_654
N3 H25C 3.0073 no 4_654
N3 H32B 3.5903 no 2_754
N4 H32A 3.3005 no 3_665
N4 H45B 3.3661 no 2_645
N4 H45C 2.8562 no 2_645
N5 H40B 3.2172 no 2_744
N5 H50 2.9960 no 4_565
N5 H55A 3.0418 no 4_565
N53 H35 3.1658 no 4_554
N53 H39 3.1342 no 3_665
N53 H43C 3.3176 no 2_655
N53 H48C 3.0724 no 4_554
C2 H9 3.1978 no 2_645
C2 H32C 3.5771 no 3_665
C2 H45C 3.1533 no 2_645
C3 H32A 3.4768 no 3_665
C3 H45C 3.0341 no 2_645
C4 H35 2.7846 no 4_554
C4 H43A 3.2519 no 2_655
C4 H43C 3.0862 no 2_655
C4 H48C 3.3739 no 4_554
C6 H21B 3.0006 no 2_655
C6 H49A 3.5676 no 3_765
C6 H49C 3.2274 no 3_765
C7 H16 3.0874 no 3_665
C7 H31 3.5560 no 2_645
C7 H39 3.2325 no 3_665
C7 H47A 3.5057 no 2_645
C8 H46C 3.2550 no 2_754
C8 H51A 3.0760 no 2_744
C8 H51C 3.1335 no 2_744
C8 H55A 3.5885 no 4_565
C9 H21B 3.0874 no 2_655
C9 H39 3.3381 no 3_665
C9 H43C 3.3002 no 2_655
C9 H48C 3.5685 no 4_554
C9 H49A 3.1696 no 3_765
C10 H27 3.5456 no 2_744
C10 H40A 3.5070 no 2_744
C10 H40B 3.3931 no 2_744
C10 H43A 3.3233 no 2_655
C10 H50 3.1358 no 4_565
C13 H21B 2.9767 no 2_655
C13 H39 3.3110 no 3_665
C13 H49A 3.5215 no 3_765
C13 H49C 3.5903 no 3_765
C14 H25A 3.4744 no 4_654
C14 H25C 3.1274 no 4_654
C16 H21C 2.9407 no 4_554
C16 H27 3.4874 no 2_744
C16 H35 3.3555 no 4_554
C16 H43A 3.2551 no 2_655
C16 H44A 2.7760 no 3_665
C17 H25A 3.3992 no 4_654
C18 H25A 3.4569 no 4_654
C18 H25C 3.5121 no 4_654
C18 H32B 3.4090 no 2_754
C18 H45A 3.3638 no 3_765
C19 H51A 3.4565 no 2_744
C19 H55A 3.3061 no 4_565
C21 H27 3.2931 no 3_765
C21 H39 3.0609 no 4_555
C21 H45B 3.5115 no 2_645
C21 H45C 3.5998 no 2_645
C21 H49C 3.1380 no 3_765
C22 H32A 3.5500 no 3_665
C22 H32C 3.5284 no 3_665
C22 H45C 2.8280 no 2_645
C22 H51B 3.3279 no 3_665
C23 H35 3.3605 no 4_554
C23 H40A 3.4519 no 2_744
C23 H41 3.1525 no 2_655
C23 H43A 3.3043 no 2_655
C23 H48C 3.4915 no 4_554
C24 H36 3.0680 no 3_765
C24 H40B 3.4649 no 4_565
C24 H46C 3.1893 no 2_754
C24 H51A 3.5131 no 2_744
C24 H51C 3.1283 no 2_744
C24 H55A 3.3791 no 4_565
C25 H45C 3.5499 no 2_645
C25 H46A 3.5883 no 4_455
C25 H46B 2.8686 no 4_455
C25 H51B 3.0946 no 3_665
C27 H19 3.3509 no 2_754
C27 H21C 3.4465 no 3_765
C27 H25A 3.3780 no 4_654
C27 H35 3.4000 no 3_765
C27 H45A 3.4922 no 3_765
C28 H31 3.5084 no 3_666
C28 H44B 3.4494 no 2_655
C28 H44C 3.2555 no 4_555
C29 H25C 3.4980 no 4_654
C30 H27 3.4346 no 3_765
C30 H39 3.5269 no 4_555
C31 H31 3.3304 no 3_666
C31 H44B 2.8573 no 2_655
C31 H44C 3.5938 no 4_555
C31 H48A 3.1007 no 3_666
C32 H49B 3.4029 no 2_744
C33 H41 3.4099 no 3_665
C35 H27 3.0572 no 3_765
C35 H39 3.4402 no 4_555
C35 H44C 3.4328 no 4_555
C36 H24A 3.3182 no 3_765
C36 H40A 3.0867 no 2_744
C36 H40B 3.1638 no 2_744
C36 H41 3.3433 no 2_655
C36 H43A 3.3173 no 2_655
C36 H50 3.1136 no 4_565
C36 H51C 3.5122 no 4_565
C37 H24C 3.0230 no 4_564
C38 H48A 3.4712 no 3_666
C39 H21B 3.4434 no 4_554
C39 H21C 2.8637 no 4_554
C39 H35 2.7729 no 4_554
C39 H43A 3.2233 no 2_655
C39 H43C 3.1536 no 2_655
C39 H44A 2.9786 no 3_665
C39 H44C 3.4871 no 3_665
C40 H36 3.4106 no 2_754
C41 H9 3.0968 no 2_645
C41 H32C 3.3800 no 3_665
C41 H45C 3.0102 no 2_645
C41 H51B 3.1643 no 3_665
C41 H51C 3.3254 no 3_665
C43 H9 3.4575 no 2_645
C43 H44A 3.0751 no 4_555
C43 H44C 3.3244 no 4_555
C43 H55B 3.4577 no 3_665
C44 H16 3.1882 no 3_665
C44 H31 2.9929 no 2_645
C44 H39 3.1831 no 3_665
C44 H43A 3.5551 no 4_554
C44 H43B 3.3349 no 4_554
C44 H43C 3.3236 no 4_554
C44 H48A 3.5386 no 2_645
C45 H21A 3.5772 no 2_655
C45 H21B 3.1292 no 2_655
C45 H49A 3.3420 no 3_765
C45 H49C 3.1614 no 3_765
C46 H25B 3.1187 no 4_654
C46 H25C 3.4300 no 4_654
C47 H21A 3.5303 no 2_655
C47 H48A 3.3478 no 3_666
C47 H49B 3.0939 no 4_465
C47 H49C 3.2611 no 4_465
C48 H31 3.1922 no 3_666
C48 H44B 3.3562 no 2_655
C48 H47B 3.1604 no 3_666
C49 H9 3.5929 no 3_765
C49 H21A 3.5000 no 3_765
C49 H23 3.5993 no 3_765
C49 H32B 3.4272 no 2_754
C49 H45A 3.0104 no 3_765
C49 H47A 3.2133 no 4_664
C49 H47B 3.4898 no 4_664
C49 H47C 3.5497 no 4_664
C50 H24C 2.9907 no 4_564
C50 H41 3.4058 no 3_665
C50 H43A 3.3394 no 3_665
C51 H24B 3.2789 no 2_754
C51 H25C 3.3474 no 3_665
C51 H41 2.9671 no 3_665
C54 H51A 3.0909 no 2_744
C54 H55A 3.5405 no 4_565
C55 H24C 3.1937 no 4_564
C55 H46B 3.5747 no 3_764
C55 H48B 3.5453 no 1_554
B1 H16 3.3206 no 3_665
B1 H45B 3.4450 no 2_645
B56 H23 3.5202 no 3_765
B56 H25C 3.2509 no 4_654
B56 H46A 3.4792 no 2_754
B56 H46C 3.4825 no 2_754
H9 C2 3.1978 no 2_655
H9 C41 3.0968 no 2_655
H9 C43 3.4575 no 2_655
H9 C49 3.5929 no 3_765
H9 H21B 3.1461 no 2_655
H9 H41 3.1007 no 2_655
H9 H43C 3.0170 no 2_655
H9 H49A 2.7222 no 3_765
H16 F2 2.4275 no 3_665
H16 N2 3.1362 no 3_665
H16 C7 3.0874 no 3_665
H16 C44 3.1882 no 3_665
H16 B1 3.3206 no 3_665
H16 H21C 2.7827 no 4_554
H16 H44A 2.4974 no 3_665
H19 F2 2.7648 no 3_665
H19 C27 3.3509 no 2_744
H19 H27 3.1748 no 2_744
H21A C45 3.5772 no 2_645
H21A C47 3.5303 no 2_645
H21A C49 3.5000 no 3_765
H21A H27 3.4945 no 3_765
H21A H45B 3.0584 no 2_645
H21A H45C 3.5099 no 2_645
H21A H47A 2.7747 no 2_645
H21A H47C 3.4384 no 2_645
H21A H49C 2.5261 no 3_765
H21B C6 3.0006 no 2_645
H21B C9 3.0874 no 2_645
H21B C13 2.9767 no 2_645
H21B C39 3.4434 no 4_555
H21B C45 3.1292 no 2_645
H21B H9 3.1461 no 2_645
H21B H39 2.7784 no 4_555
H21B H45B 3.0724 no 2_645
H21B H45C 2.8241 no 2_645
H21C C16 2.9407 no 4_555
H21C C27 3.4465 no 3_765
H21C C39 2.8637 no 4_555
H21C H16 2.7827 no 4_555
H21C H27 2.6068 no 3_765
H21C H39 2.6369 no 4_555
H21C H49C 2.9894 no 3_765
H23 F1 2.5126 no 3_765
H23 F3 3.4327 no 3_765
H23 C49 3.5993 no 3_765
H23 B56 3.5202 no 3_765
H23 H24A 3.5098 no 3_765
H23 H41 3.0162 no 2_655
H23 H48C 3.2836 no 4_554
H23 H49A 2.6858 no 3_765
H24A C36 3.3182 no 3_765
H24A H23 3.5098 no 3_765
H24A H36 2.4679 no 3_765
H24A H40A 3.5411 no 4_565
H24A H40B 3.0935 no 4_565
H24A H46C 3.0875 no 2_754
H24A H51C 3.1526 no 2_744
H24B C51 3.2789 no 2_744
H24B H24B 3.1613 no 3_765
H24B H36 2.7966 no 3_765
H24B H40B 3.3916 no 4_565
H24B H50 3.5207 no 4_565
H24B H51A 3.0110 no 2_744
H24B H51C 2.6716 no 2_744
H24C C37 3.0230 no 4_565
H24C C50 2.9907 no 4_565
H24C C55 3.1937 no 4_565
H24C H40B 3.3396 no 4_565
H24C H46C 2.7971 no 2_754
H24C H50 2.9413 no 4_565
H24C H55A 2.5301 no 4_565
H25A N3 3.5095 no 4_455
H25A C14 3.4744 no 4_455
H25A C17 3.3992 no 4_455
H25A C18 3.4569 no 4_455
H25A C27 3.3780 no 4_455
H25A H45A 3.2015 no 2_645
H25A H45C 3.2606 no 2_645
H25A H46B 2.9504 no 4_455
H25A H55C 3.5800 no 2_644
H25B C46 3.1187 no 4_455
H25B H46A 3.1151 no 4_455
H25B H46B 2.4129 no 4_455
H25B H46C 3.4058 no 4_455
H25B H51B 3.0952 no 3_665
H25B H55A 3.2080 no 2_644
H25B H55C 3.4601 no 2_644
H25C F1 2.6954 no 4_455
H25C N3 3.0073 no 4_455
H25C C14 3.1274 no 4_455
H25C C18 3.5121 no 4_455
H25C C29 3.4980 no 4_455
H25C C46 3.4300 no 4_455
H25C C51 3.3474 no 3_665
H25C B56 3.2509 no 4_455
H25C H46A 3.1899 no 4_455
H25C H46B 2.7772 no 4_455
H25C H51B 2.5308 no 3_665
H25C H51C 3.3450 no 3_665
H27 C10 3.5456 no 2_754
H27 C16 3.4874 no 2_754
H27 C21 3.2931 no 3_765
H27 C30 3.4346 no 3_765
H27 C35 3.0572 no 3_765
H27 H19 3.1748 no 2_754
H27 H21A 3.4945 no 3_765
H27 H21C 2.6068 no 3_765
H27 H35 2.5225 no 3_765
H27 H45A 3.2799 no 3_765
H31 F4 3.2353 no 2_655
H31 C7 3.5560 no 2_655
H31 C28 3.5084 no 3_666
H31 C31 3.3304 no 3_666
H31 C44 2.9929 no 2_655
H31 C48 3.1922 no 3_666
H31 H31 2.8005 no 3_666
H31 H44B 2.1118 no 2_655
H31 H44B 3.5765 no 4_555
H31 H44C 3.2505 no 2_655
H31 H48A 2.5519 no 3_666
H31 H48C 3.2228 no 3_666
H32A F2 3.2523 no 3_665
H32A N4 3.3005 no 3_665
H32A C3 3.4768 no 3_665
H32A C22 3.5500 no 3_665
H32A H47C 3.0130 no 3_665
H32A H49B 3.2935 no 2_744
H32B F3 3.1336 no 2_744
H32B N3 3.5903 no 2_744
H32B C18 3.4090 no 2_744
H32B C49 3.4272 no 2_744
H32B H49B 2.6688 no 2_744
H32C C2 3.5771 no 3_665
H32C C22 3.5284 no 3_665
H32C C41 3.3800 no 3_665
H35 N53 3.1658 no 4_555
H35 C4 2.7846 no 4_555
H35 C16 3.3555 no 4_555
H35 C23 3.3605 no 4_555
H35 C27 3.4000 no 3_765
H35 C39 2.7729 no 4_555
H35 H27 2.5225 no 3_765
H35 H39 2.9592 no 4_555
H35 H40A 3.3108 no 3_765
H36 F1 2.9945 no 3_765
H36 C24 3.0680 no 3_765
H36 C40 3.4106 no 2_744
H36 H24A 2.4679 no 3_765
H36 H24B 2.7966 no 3_765
H36 H40A 3.0861 no 2_744
H36 H40B 2.8316 no 2_744
H36 H41 3.3163 no 2_655
H36 H50 2.9413 no 4_565
H36 H51C 2.8584 no 4_565
H39 N53 3.1342 no 3_665
H39 C7 3.2325 no 3_665
H39 C9 3.3381 no 3_665
H39 C13 3.3110 no 3_665
H39 C21 3.0609 no 4_554
H39 C30 3.5269 no 4_554
H39 C35 3.4402 no 4_554
H39 C44 3.1831 no 3_665
H39 H21B 2.7784 no 4_554
H39 H21C 2.6369 no 4_554
H39 H35 2.9592 no 4_554
H39 H43C 3.2920 no 2_655
H39 H44A 2.8682 no 3_665
H39 H44C 3.0078 no 3_665
H40A C10 3.5070 no 2_754
H40A C23 3.4519 no 2_754
H40A C36 3.0867 no 2_754
H40A H24A 3.5411 no 4_564
H40A H35 3.3108 no 3_765
H40A H36 3.0861 no 2_754
H40A H48B 3.0694 no 3_765
H40B N5 3.2172 no 2_754
H40B C10 3.3931 no 2_754
H40B C24 3.4649 no 4_564
H40B C36 3.1638 no 2_754
H40B H24A 3.0935 no 4_564
H40B H24B 3.3916 no 4_564
H40B H24C 3.3396 no 4_564
H40B H36 2.8316 no 2_754
H40C H42 3.2070 no 3_764
H40C H55C 3.3636 no 3_764
H41 F1 2.6326 no 4_455
H41 C23 3.1525 no 2_645
H41 C33 3.4099 no 3_665
H41 C36 3.3433 no 2_645
H41 C50 3.4058 no 3_665
H41 C51 2.9671 no 3_665
H41 H9 3.1007 no 2_645
H41 H23 3.0162 no 2_645
H41 H36 3.3163 no 2_645
H41 H45C 3.5085 no 2_645
H41 H50 2.9930 no 3_665
H41 H51B 2.7389 no 3_665
H41 H51C 2.5253 no 3_665
H42 F3 3.3117 no 2_744
H42 H40C 3.2070 no 3_764
H42 H42 3.5037 no 3_764
H43A C4 3.2519 no 2_645
H43A C10 3.3233 no 2_645
H43A C16 3.2551 no 2_645
H43A C23 3.3043 no 2_645
H43A C36 3.3173 no 2_645
H43A C39 3.2233 no 2_645
H43A C44 3.5551 no 4_555
H43A C50 3.3394 no 3_665
H43A H44A 2.8089 no 4_555
H43A H44C 3.5096 no 4_555
H43A H50 2.8208 no 3_665
H43A H55B 2.8397 no 3_665
H43B C44 3.3349 no 4_555
H43B H44A 2.9527 no 4_555
H43B H44B 3.3972 no 4_555
H43B H44C 3.1129 no 4_555
H43B H48A 3.4918 no 3_666
H43B H55B 3.1739 no 3_665
H43C N53 3.3176 no 2_645
H43C C4 3.0862 no 2_645
H43C C9 3.3002 no 2_645
H43C C39 3.1536 no 2_645
H43C C44 3.3236 no 4_555
H43C H9 3.0170 no 2_645
H43C H39 3.2920 no 2_645
H43C H44A 2.9397 no 4_555
H43C H44C 2.8403 no 4_555
H44A C16 2.7760 no 3_665
H44A C39 2.9786 no 3_665
H44A C43 3.0751 no 4_554
H44A H16 2.4974 no 3_665
H44A H39 2.8682 no 3_665
H44A H43A 2.8089 no 4_554
H44A H43B 2.9527 no 4_554
H44A H43C 2.9397 no 4_554
H44A H55B 2.9277 no 2_644
H44B C28 3.4494 no 2_645
H44B C31 2.8573 no 2_645
H44B C48 3.3562 no 2_645
H44B H31 2.1118 no 2_645
H44B H31 3.5765 no 4_554
H44B H43B 3.3972 no 4_554
H44B H48A 2.6800 no 2_645
H44B H48B 3.5727 no 2_645
H44B H55B 3.5227 no 2_644
H44C C28 3.2555 no 4_554
H44C C31 3.5938 no 4_554
H44C C35 3.4328 no 4_554
H44C C39 3.4871 no 3_665
H44C C43 3.3244 no 4_554
H44C H31 3.2505 no 2_645
H44C H39 3.0078 no 3_665
H44C H43A 3.5096 no 4_554
H44C H43B 3.1129 no 4_554
H44C H43C 2.8403 no 4_554
H44C H48C 3.2135 no 4_554
H45A F4 3.2940 no 2_655
H45A C18 3.3638 no 3_765
H45A C27 3.4922 no 3_765
H45A C49 3.0104 no 3_765
H45A H25A 3.2015 no 2_655
H45A H27 3.2799 no 3_765
H45A H49A 2.9185 no 3_765
H45A H49C 2.4784 no 3_765
H45B F4 2.8224 no 2_655
H45B N4 3.3661 no 2_655
H45B C21 3.5115 no 2_655
H45B B1 3.4450 no 2_655
H45B H21A 3.0584 no 2_655
H45B H21B 3.0724 no 2_655
H45C F4 3.3168 no 2_655
H45C N4 2.8562 no 2_655
H45C C2 3.1533 no 2_655
H45C C3 3.0341 no 2_655
H45C C21 3.5998 no 2_655
H45C C22 2.8280 no 2_655
H45C C25 3.5499 no 2_655
H45C C41 3.0102 no 2_655
H45C H21A 3.5099 no 2_655
H45C H21B 2.8241 no 2_655
H45C H25A 3.2606 no 2_655
H45C H41 3.5085 no 2_655
H45C H49A 3.1498 no 3_765
H45C H49C 3.4450 no 3_765
H46A F3 2.8217 no 2_744
H46A N1 3.3890 no 2_744
H46A C25 3.5883 no 4_654
H46A B56 3.4792 no 2_744
H46A H25B 3.1151 no 4_654
H46A H25C 3.1899 no 4_654
H46A H51B 3.3200 no 2_744
H46B C25 2.8686 no 4_654
H46B C55 3.5747 no 3_764
H46B H25A 2.9504 no 4_654
H46B H25B 2.4129 no 4_654
H46B H25C 2.7772 no 4_654
H46B H55A 3.2798 no 3_764
H46B H55C 3.0167 no 3_764
H46C F3 2.6061 no 2_744
H46C N1 3.3236 no 2_744
H46C C8 3.2550 no 2_744
H46C C24 3.1893 no 2_744
H46C B56 3.4825 no 2_744
H46C H24A 3.0875 no 2_744
H46C H24C 2.7971 no 2_744
H46C H25B 3.4058 no 4_654
H46C H55A 3.2360 no 3_764
H46C H55C 3.4558 no 3_764
H47A C7 3.5057 no 2_655
H47A C49 3.2133 no 4_465
H47A H21A 2.7747 no 2_655
H47A H49A 3.5594 no 4_465
H47A H49B 2.9539 no 4_465
H47A H49C 2.6831 no 4_465
H47B C48 3.1604 no 3_666
H47B C49 3.4898 no 4_465
H47B H48A 2.5784 no 3_666
H47B H48C 2.9055 no 3_666
H47B H49B 2.8223 no 4_465
H47B H49C 3.3948 no 4_465
H47C C49 3.5497 no 4_465
H47C H21A 3.4384 no 2_655
H47C H32A 3.0130 no 3_665
H47C H49B 2.9784 no 4_465
H47C H49C 3.2063 no 4_465
H48A F4 3.5361 no 2_655
H48A C31 3.1007 no 3_666
H48A C38 3.4712 no 3_666
H48A C44 3.5386 no 2_655
H48A C47 3.3478 no 3_666
H48A H31 2.5519 no 3_666
H48A H43B 3.4918 no 3_666
H48A H44B 2.6800 no 2_655
H48A H47B 2.5784 no 3_666
H48A H55B 3.4324 no 1_556
H48B F4 3.1978 no 2_655
H48B C55 3.5453 no 1_556
H48B H40A 3.0694 no 3_765
H48B H44B 3.5727 no 2_655
H48B H55B 3.2891 no 1_556
H48B H55C 2.9047 no 1_556
H48C N53 3.0724 no 4_555
H48C C4 3.3739 no 4_555
H48C C9 3.5685 no 4_555
H48C C23 3.4915 no 4_555
H48C H23 3.2836 no 4_555
H48C H31 3.2228 no 3_666
H48C H44C 3.2135 no 4_555
H48C H47B 2.9055 no 3_666
H49A C6 3.5676 no 3_765
H49A C9 3.1696 no 3_765
H49A C13 3.5215 no 3_765
H49A C45 3.3420 no 3_765
H49A H9 2.7222 no 3_765
H49A H23 2.6858 no 3_765
H49A H45A 2.9185 no 3_765
H49A H45C 3.1498 no 3_765
H49A H47A 3.5594 no 4_664
H49B C32 3.4029 no 2_754
H49B C47 3.0939 no 4_664
H49B H32A 3.2935 no 2_754
H49B H32B 2.6688 no 2_754
H49B H47A 2.9539 no 4_664
H49B H47B 2.8223 no 4_664
H49B H47C 2.9784 no 4_664
H49C C6 3.2274 no 3_765
H49C C13 3.5903 no 3_765
H49C C21 3.1380 no 3_765
H49C C45 3.1614 no 3_765
H49C C47 3.2611 no 4_664
H49C H21A 2.5261 no 3_765
H49C H21C 2.9894 no 3_765
H49C H45A 2.4784 no 3_765
H49C H45C 3.4450 no 3_765
H49C H47A 2.6831 no 4_664
H49C H47B 3.3948 no 4_664
H49C H47C 3.2063 no 4_664
H50 N5 2.9960 no 4_564
H50 C10 3.1358 no 4_564
H50 C36 3.1136 no 4_564
H50 H24B 3.5207 no 4_564
H50 H24C 2.9413 no 4_564
H50 H36 2.9413 no 4_564
H50 H41 2.9930 no 3_665
H50 H43A 2.8208 no 3_665
H51A N1 3.5309 no 2_754
H51A C8 3.0760 no 2_754
H51A C19 3.4565 no 2_754
H51A C24 3.5131 no 2_754
H51A C54 3.0909 no 2_754
H51A H24B 3.0110 no 2_754
H51B F1 3.3092 no 2_754
H51B C22 3.3279 no 3_665
H51B C25 3.0946 no 3_665
H51B C41 3.1643 no 3_665
H51B H25B 3.0952 no 3_665
H51B H25C 2.5308 no 3_665
H51B H41 2.7389 no 3_665
H51B H46A 3.3200 no 2_754
H51C F1 2.6999 no 2_754
H51C N1 3.3776 no 2_754
H51C C8 3.1335 no 2_754
H51C C24 3.1283 no 2_754
H51C C36 3.5122 no 4_564
H51C C41 3.3254 no 3_665
H51C H24A 3.1526 no 2_754
H51C H24B 2.6716 no 2_754
H51C H25C 3.3450 no 3_665
H51C H36 2.8584 no 4_564
H51C H41 2.5253 no 3_665
H55A F2 2.8098 no 2_654
H55A N5 3.0418 no 4_564
H55A C8 3.5885 no 4_564
H55A C19 3.3061 no 4_564
H55A C24 3.3791 no 4_564
H55A C54 3.5405 no 4_564
H55A H24C 2.5301 no 4_564
H55A H25B 3.2080 no 2_654
H55A H46B 3.2798 no 3_764
H55A H46C 3.2360 no 3_764
H55B F2 3.0688 no 2_654
H55B F4 3.5596 no 2_654
H55B C43 3.4577 no 3_665
H55B H43A 2.8397 no 3_665
H55B H43B 3.1739 no 3_665
H55B H44A 2.9277 no 2_654
H55B H44B 3.5227 no 2_654
H55B H48A 3.4324 no 1_554
H55B H48B 3.2891 no 1_554
H55C F2 3.5471 no 2_654
H55C H25A 3.5800 no 2_654
H55C H25B 3.4601 no 2_654
H55C H40C 3.3636 no 3_764
H55C H46B 3.0167 no 3_764
H55C H46C 3.4558 no 3_764
H55C H48B 2.9047 no 1_554

loop_
_geom_torsion_atom_site_label_1
_geom_torsion_atom_site_label_2
_geom_torsion_atom_site_label_3
_geom_torsion_atom_site_label_4
_geom_torsion
_geom_torsion_publ_flag
C8 N1 C20 C5 0.7(4) no
C8 N1 C20 C29 -178.4(3) no
C20 N1 C8 C24 -179.6(3) no
C20 N1 C8 C54 0.6(4) no
C8 N1 B56 F1 61.9(5) no
C8 N1 B56 F3 -59.2(5) no
C8 N1 B56 N3 -179.6(3) no
B56 N1 C8 C24 5.2(6) no
B56 N1 C8 C54 -174.6(3) no
C20 N1 B56 F1 -112.6(4) no
C20 N1 B56 F3 126.3(4) no
C20 N1 B56 N3 6.0(5) no
B56 N1 C20 C5 176.0(3) no
B56 N1 C20 C29 -3.2(6) no
C7 N2 C11 C6 1.4(4) no
C7 N2 C11 C26 -174.7(3) no
C11 N2 C7 C13 -1.5(4) no
C11 N2 C7 C44 179.3(3) no
C7 N2 B1 F2 -65.6(5) no
C7 N2 B1 F4 55.5(5) no
C7 N2 B1 N4 175.4(3) no
B1 N2 C7 C13 177.2(3) no
B1 N2 C7 C44 -2.0(6) no
C11 N2 B1 F2 112.9(4) no
C11 N2 B1 F4 -126.0(4) no
C11 N2 B1 N4 -6.0(5) no
B1 N2 C11 C6 -177.4(3) no
B1 N2 C11 C26 6.5(5) no
C14 N3 C18 C27 -0.7(4) no
C14 N3 C18 C49 -179.3(3) no
C18 N3 C14 C17 0.8(4) no
C18 N3 C14 C29 -178.3(3) no
C14 N3 B56 F1 110.7(4) no
C14 N3 B56 F3 -128.9(4) no
C14 N3 B56 N1 -7.5(5) no
B56 N3 C14 C17 -174.7(3) no
B56 N3 C14 C29 6.2(6) no
C18 N3 B56 F1 -64.0(5) no
C18 N3 B56 F3 56.4(5) no
C18 N3 B56 N1 177.8(4) no
B56 N3 C18 C27 174.8(3) no
B56 N3 C18 C49 -3.8(6) no
C3 N4 C22 C25 -179.5(3) no
C3 N4 C22 C41 0.3(4) no
C22 N4 C3 C2 -1.0(4) no
C22 N4 C3 C26 177.7(3) no
C3 N4 B1 F2 -115.9(4) no
C3 N4 B1 F4 122.9(4) no
C3 N4 B1 N2 2.8(5) no
B1 N4 C3 C2 -178.7(3) no
B1 N4 C3 C26 0.0(6) no
C22 N4 B1 F2 66.9(5) no
C22 N4 B1 F4 -54.3(5) no
C22 N4 B1 N2 -174.4(3) no
B1 N4 C22 C25 -1.9(6) no
B1 N4 C22 C41 178.0(3) no
C10 N5 C19 C54 179.6(3) no
C19 N5 C10 C16 -31.2(6) no
C19 N5 C10 C36 150.2(4) no
C4 N53 C9 C13 -176.1(3) no
C9 N53 C4 C23 40.5(5) no
C9 N53 C4 C39 -139.7(4) no
C3 C2 C41 C22 -1.2(5) no
C41 C2 C3 N4 1.4(5) no
C41 C2 C3 C26 -177.1(4) no
C43 C2 C3 N4 -179.3(4) no
C43 C2 C3 C26 2.2(7) no
C43 C2 C41 C22 179.5(4) no
N4 C3 C26 C11 -0.3(6) no
N4 C3 C26 C34 -175.6(3) no
C2 C3 C26 C11 178.0(4) no
C2 C3 C26 C34 2.8(7) no
N53 C4 C23 C36 -179.1(3) no
N53 C4 C39 C16 179.8(3) no
C23 C4 C39 C16 -0.4(6) no
C39 C4 C23 C36 1.1(6) no
C32 C5 C20 N1 179.0(4) no
C32 C5 C20 C29 -2.0(7) no
C20 C5 C54 C8 2.1(4) no
C20 C5 C54 C19 -175.9(3) no
C54 C5 C20 N1 -1.7(4) no
C54 C5 C20 C29 177.3(4) no
C32 C5 C54 C8 -178.6(4) no
C32 C5 C54 C19 3.3(6) no
C11 C6 C13 C7 -0.2(4) no
C11 C6 C13 C9 180.0(3) no
C13 C6 C11 N2 -0.7(4) no
C13 C6 C11 C26 174.8(4) no
C45 C6 C11 N2 177.0(4) no
C45 C6 C11 C26 -7.4(7) no
C45 C6 C13 C7 -178.0(4) no
C45 C6 C13 C9 2.2(6) no
N2 C7 C13 C6 1.1(4) no
N2 C7 C13 C9 -179.1(3) no
C44 C7 C13 C6 -179.8(4) no
C44 C7 C13 C9 0.0(7) no
N1 C8 C54 C5 -1.7(4) no
N1 C8 C54 C19 176.3(3) no
C24 C8 C54 C5 178.5(4) no
C24 C8 C54 C19 -3.5(7) no
N53 C9 C13 C6 -173.6(4) no
N53 C9 C13 C7 6.6(7) no
N5 C10 C16 C39 -179.9(3) no
N5 C10 C36 C23 -179.3(3) no
C16 C10 C36 C23 2.1(6) no
C36 C10 C16 C39 -1.3(6) no
N2 C11 C26 C3 -2.9(6) no
N2 C11 C26 C34 172.5(3) no
C6 C11 C26 C3 -177.9(4) no
C6 C11 C26 C34 -2.6(6) no
C15 C12 C29 C14 94.4(5) no
C15 C12 C29 C20 -86.9(5) no
C29 C12 C15 C42 176.4(3) no
C29 C12 C15 C46 -4.2(6) no
C15 C12 C33 C50 3.4(6) no
C15 C12 C33 C51 -174.8(4) no
C33 C12 C15 C42 -3.9(6) no
C33 C12 C15 C46 175.5(4) no
C29 C12 C33 C50 -176.9(3) no
C29 C12 C33 C51 4.9(5) no
C33 C12 C29 C14 -85.3(5) no
C33 C12 C29 C20 93.4(4) no
N3 C14 C17 C27 -0.6(4) no
N3 C14 C17 C40 179.3(4) no
N3 C14 C29 C12 176.6(3) no
N3 C14 C29 C20 -2.0(6) no
C17 C14 C29 C12 -2.2(7) no
C17 C14 C29 C20 179.1(4) no
C29 C14 C17 C27 178.4(4) no
C29 C14 C17 C40 -1.8(7) no
C12 C15 C42 C37 1.7(6) no
C46 C15 C42 C37 -177.8(4) no
C10 C16 C39 C4 0.5(6) no
C14 C17 C27 C18 0.1(5) no
C40 C17 C27 C18 -179.7(4) no
N3 C18 C27 C17 0.4(5) no
C49 C18 C27 C17 178.8(4) no
N5 C19 C54 C5 176.5(4) no
N5 C19 C54 C8 -1.1(6) no
N1 C20 C29 C12 -178.0(3) no
N1 C20 C29 C14 0.6(6) no
C5 C20 C29 C12 3.0(7) no
C5 C20 C29 C14 -178.3(4) no
N4 C22 C41 C2 0.6(5) no
C25 C22 C41 C2 -179.6(4) no
C4 C23 C36 C10 -2.0(6) no
C3 C26 C34 C30 91.8(5) no
C3 C26 C34 C38 -91.5(5) no
C11 C26 C34 C30 -83.5(5) no
C11 C26 C34 C38 93.1(4) no
C31 C28 C35 C30 0.7(6) no
C35 C28 C31 C38 -1.7(6) no
C48 C28 C31 C38 176.4(4) no
C48 C28 C35 C30 -177.4(4) no
C21 C30 C34 C26 -3.9(6) no
C21 C30 C34 C38 179.4(4) no
C21 C30 C35 C28 -179.9(4) no
C34 C30 C35 C28 0.6(6) no
C35 C30 C34 C26 175.6(3) no
C35 C30 C34 C38 -1.1(6) no
C28 C31 C38 C34 1.3(6) no
C28 C31 C38 C47 -177.1(4) no
C12 C33 C50 C37 -0.5(6) no
C51 C33 C50 C37 177.7(4) no
C26 C34 C38 C31 -176.4(3) no
C26 C34 C38 C47 2.0(6) no
C30 C34 C38 C31 0.2(6) no
C30 C34 C38 C47 178.5(3) no
C42 C37 C50 C33 -1.7(6) no
C50 C37 C42 C15 1.1(7) no
C55 C37 C42 C15 -178.2(4) no
C55 C37 C50 C33 177.6(4) no
